data_7046345
loop_
_publ_author_name
'Navarro-S\'anchez, Jos\'e'
'Mullor-Ru\'iz, Ismael'
'Popescu, Catalin'
'Santamar\'ia-P\'erez, David'
'Segura, Alfredo'
'Errandonea, Daniel'
'Gonz\'alez-Platas, Javier'
'Mart\'i-Gastaldo, Carlos'

_publ_section_title
;
 Peptide metal-organic frameworks under pressure: flexible linkers for
 cooperative compression.
;
_journal_issue 31
_journal_name_full 'Dalton transactions (Cambridge, England : 2003)'
_journal_page_first 10654
_journal_page_last 10659
_journal_paper_doi 10.1039/c8dt01765d
_journal_volume 47
_journal_year 2018
_chemical_formula_moiety 'C22 H26 N4 O8 Zn'
_chemical_formula_sum 'C22 H26 N4 O8 Zn'
_chemical_formula_weight 539.84
_space_group_crystal_system monoclinic
_space_group_IT_number 5
_space_group_name_Hall 'I 2y'
_space_group_name_H-M_alt 'I 1 2 1'
_symmetry_space_group_name_Hall 'I 2y'
_symmetry_space_group_name_H-M 'I 1 2 1'
_atom_sites_solution_hydrogens geom
_atom_sites_solution_primary dual
_audit_creation_date 2017-08-02
_audit_creation_method
;
Olex2 1.2
(compiled 2017.07.20 svn.r3457 for OlexSys, GUI svn.r5370)
;
_audit_update_record
;
2017-12-01 deposited with the CCDC.
2018-05-11 downloaded from the CCDC.
;
_cell_angle_alpha 90
_cell_angle_beta 99.05(6)
_cell_angle_gamma 90
_cell_formula_units_Z 2
_cell_length_a 7.1762(14)
_cell_length_b 5.2148(8)
_cell_length_c 26.07(5)
_cell_measurement_reflns_used 245
_cell_measurement_temperature 298(1)
_cell_measurement_theta_max 11.4290
_cell_measurement_theta_min 2.1730
_cell_volume 963.5(19)
_computing_cell_refinement 'CrysAlisPro 1.171.38.46 (Rigaku OD, 2015)'
_computing_data_collection 'CrysAlisPro 1.171.38.46 (Rigaku OD, 2015)'
_computing_data_reduction 'CrysAlisPro 1.171.38.46 (Rigaku OD, 2015)'
_computing_molecular_graphics 'Olex2 (Dolomanov et al., 2009)'
_computing_publication_material 'Olex2 (Dolomanov et al., 2009)'
_computing_structure_refinement 'ShelXL (Sheldrick, 2015)'
_computing_structure_solution 'ShelXT (Sheldrick, 2015)'
_diffrn_ambient_pressure 3210000(40000)
_diffrn_ambient_temperature 298(1)
_diffrn_detector 'CCD plate'
_diffrn_measured_fraction_theta_full 0.317
_diffrn_measured_fraction_theta_max 0.317
_diffrn_measurement_details
;
List of Runs (angles in degrees, time in seconds):

  # Type    Start    End  Width  t~exp~   \w     \q     \k     \f   Frames
#--------------------------------------------------------------------------
  1  \f    -18.20  10.00   0.20    0.60   0.00   0.00   0.00    --   141
;
_diffrn_measurement_device 'abstract diffractometer'
_diffrn_measurement_device_type 'esperanto-CrysAlisPro-abstract goniometer imported esperanto images'
_diffrn_measurement_method '\f scans'
_diffrn_orient_matrix_type 'CrysAlisPro convention (1999,Acta A55,543-557)'
_diffrn_orient_matrix_UB_11 -0.0067701562
_diffrn_orient_matrix_UB_12 0.0012878752
_diffrn_orient_matrix_UB_13 -0.0123411637
_diffrn_orient_matrix_UB_21 -0.0384186036
_diffrn_orient_matrix_UB_22 -0.0309052115
_diffrn_orient_matrix_UB_23 -0.0001987673
_diffrn_orient_matrix_UB_31 -0.0223861131
_diffrn_orient_matrix_UB_32 0.0527179405
_diffrn_orient_matrix_UB_33 0.0002378258
_diffrn_radiation_monochromator synchrotron
_diffrn_radiation_probe x-ray
_diffrn_radiation_type synchrotron
_diffrn_radiation_wavelength 0.3185
_diffrn_reflns_av_R_equivalents 0.0164
_diffrn_reflns_av_unetI/netI 0.0405
_diffrn_reflns_Laue_measured_fraction_full 0.317
_diffrn_reflns_Laue_measured_fraction_max 0.317
_diffrn_reflns_limit_h_max 8
_diffrn_reflns_limit_h_min -8
_diffrn_reflns_limit_k_max 6
_diffrn_reflns_limit_k_min -6
_diffrn_reflns_limit_l_max 3
_diffrn_reflns_limit_l_min -14
_diffrn_reflns_number 465
_diffrn_reflns_point_group_measured_fraction_full 0.255
_diffrn_reflns_point_group_measured_fraction_max 0.255
_diffrn_reflns_theta_full 10.928
_diffrn_reflns_theta_max 10.928
_diffrn_reflns_theta_min 2.173
_diffrn_source synchrotron
_exptl_absorpt_coefficient_mu 0.714
_exptl_absorpt_correction_T_max 1.00000
_exptl_absorpt_correction_T_min 0.31421
_exptl_absorpt_correction_type multi-scan
_exptl_absorpt_process_details
;
CrysAlisPro 1.171.38.46 (Rigaku Oxford Diffraction, 2015)
Empirical absorption correction using spherical harmonics,
 implemented in SCALE3 ABSPACK scaling algorithm.
;
_exptl_crystal_colour colourless
_exptl_crystal_colour_primary colourless
_exptl_crystal_density_diffrn 1.861
_exptl_crystal_description plate
_exptl_crystal_F_000 560
_exptl_crystal_size_max 0.082
_exptl_crystal_size_mid 0.071
_exptl_crystal_size_min 0.021
_refine_diff_density_max 0.270
_refine_diff_density_min -0.230
_refine_diff_density_rms 0.056
_refine_ls_abs_structure_details
;
 Flack x determined using 70 quotients [(I+)-(I-)]/[(I+)+(I-)]
 (Parsons, Flack and Wagner, Acta Cryst. B69 (2013) 249-259).
;
_refine_ls_abs_structure_Flack 0.53(4)
_refine_ls_extinction_method none
_refine_ls_goodness_of_fit_ref 1.068
_refine_ls_hydrogen_treatment constr
_refine_ls_matrix_type full
_refine_ls_number_parameters 61
_refine_ls_number_reflns 435
_refine_ls_number_restraints 7
_refine_ls_restrained_S_all 1.065
_refine_ls_R_factor_all 0.0857
_refine_ls_R_factor_gt 0.0671
_refine_ls_shift/su_max 0.000
_refine_ls_shift/su_mean 0.000
_refine_ls_structure_factor_coef Fsqd
_refine_ls_weighting_details 'w=1/[\s^2^(Fo^2^)+(0.1210P)^2^] where P=(Fo^2^+2Fc^2^)/3'
_refine_ls_weighting_scheme calc
_refine_ls_wR_factor_gt 0.1622
_refine_ls_wR_factor_ref 0.1770
_reflns_Friedel_coverage 0.431
_reflns_Friedel_fraction_full 0.174
_reflns_Friedel_fraction_max 0.174
_reflns_number_gt 331
_reflns_number_total 435
_reflns_threshold_expression 'I > 2\s(I)'
_cod_data_source_file c8dt01765d2.cif
_cod_data_source_block GlyTyr_321GPa
_cod_depositor_comments 'Adding full bibliography for 7046340--7046346.cif.'
_cod_original_cell_volume 963.6(19)
_cod_database_code 7046345
_shelx_shelxl_version_number 2014/7
_shelx_space_group_comment
;
The symmetry employed for this shelxl refinement is uniquely defined
by the following loop, which should always be used as a source of
symmetry information in preference to the above space-group names.
They are only intended as comments.
;
_shelx_estimated_absorpt_t_max 0.985
_shelx_estimated_absorpt_t_min 0.944
_reflns_odcompleteness_completeness 15.87
_reflns_odcompleteness_iscentric 1
_reflns_odcompleteness_theta 10.93
_olex2_refinement_description
;
1. Fixed Uiso
 At 1.2 times of:
  All C(H) groups, All C(H,H) groups, All N(H) groups, All N(H,H) groups
 At 1.5 times of:
  All O(H) groups
2. Uiso/Uaniso restraints and constraints
Uanis(Zn1) \\sim Ueq: with sigma of 0.01 and sigma for terminal atoms of 0.02
Uiso(C7) = Uiso(C8) = Uiso(C9) = Uiso(C4) = Uiso(C5) = Uiso(C6) = Uiso(C3) =
Uiso(C1) = Uiso(C2) = Uiso(C10) = Uiso(C11)
Uiso(O4) = Uiso(O3) = Uiso(O1) = Uiso(O2)
Uiso(N1) = Uiso(N2)
3.a Ternary CH refined with riding coordinates:
 C1(H1A)
3.b Secondary CH2 refined with riding coordinates:
 N2(H2A,H2B), C11(H11A,H11B), C3(H3A,H3B)
3.c Aromatic/amide H refined with riding coordinates:
 N1(H1), C9(H9), C8(H8), C6(H6), C5(H5)
3.d Idealised tetrahedral OH refined as rotating group:
 O4(H4)
;
_olex2_submission_special_instructions 'No special instructions were received'
_oxdiff_exptl_absorpt_empirical_details
;
Empirical correction (ABSPACK) includes:
- Absorption correction using spherical harmonics
- Frame scaling
;
_oxdiff_exptl_absorpt_empirical_full_max 2.350
_oxdiff_exptl_absorpt_empirical_full_min 0.627

loop_
_space_group_symop_operation_xyz
'x, y, z'
'-x, y, -z'
'x+1/2, y+1/2, z+1/2'
'-x+1/2, y+1/2, -z+1/2'

loop_
_atom_site_label
_atom_site_type_symbol
_atom_site_fract_x
_atom_site_fract_y
_atom_site_fract_z
_atom_site_U_iso_or_equiv
_atom_site_adp_type
_atom_site_occupancy
_atom_site_site_symmetry_order
_atom_site_calc_flag
_atom_site_refinement_flags_posn
_atom_site_refinement_flags_adp
_atom_site_refinement_flags_occupancy
Zn1 Zn 0.0000 0.16988(2) 0.5000 0.059(4) Uani 1 2 d S TU P
O1 O 0.1826(17) 0.428(3) 0.533(2) 0.064(2) Uiso 1 1 d . . .
O2 O 0.286(2) 0.053(3) 0.559(2) 0.064(2) Uiso 1 1 d . . .
O3 O 0.8008(18) 0.470(3) 0.590(2) 0.064(2) Uiso 1 1 d . . .
O4 O 0.6836(19) 0.575(3) 0.857(2) 0.064(2) Uiso 1 1 d . . .
H4 H 0.7747 0.4781 0.8613 0.096 Uiso 1 1 calc GR . .
N2 N 0.9227(19) 0.922(3) 0.553(2) 0.062(3) Uiso 1 1 d . . .
H2A H 0.9911 0.7799 0.5534 0.074 Uiso 1 1 calc R . .
H2B H 0.9493 0.9930 0.5847 0.074 Uiso 1 1 calc R . .
N1 N 0.5135(18) 0.645(4) 0.590(2) 0.062(3) Uiso 1 1 d . . .
H1 H 0.4494 0.7836 0.5833 0.074 Uiso 1 1 calc R . .
C2 C 0.295(3) 0.288(5) 0.573(3) 0.0593(17) Uiso 1 1 d . . .
C10 C 0.684(2) 0.643(4) 0.581(3) 0.0593(17) Uiso 1 1 d . . .
C4 C 0.404(3) 0.541(4) 0.700(3) 0.0593(17) Uiso 1 1 d . . .
C11 C 0.723(3) 0.853(4) 0.544(3) 0.0593(17) Uiso 1 1 d . . .
H11A H 0.6883 0.7939 0.5082 0.071 Uiso 1 1 calc R . .
H11B H 0.6467 1.0031 0.5483 0.071 Uiso 1 1 calc R . .
C1 C 0.420(2) 0.422(4) 0.610(3) 0.0593(17) Uiso 1 1 d . . .
H1A H 0.5160 0.3033 0.6270 0.071 Uiso 1 1 calc R . .
C7 C 0.592(3) 0.569(5) 0.797(3) 0.0593(17) Uiso 1 1 d . . .
C9 C 0.395(3) 0.350(4) 0.737(3) 0.0593(17) Uiso 1 1 d . . .
H9 H 0.3171 0.2093 0.7282 0.071 Uiso 1 1 calc R . .
C3 C 0.297(3) 0.517(4) 0.650(3) 0.0593(17) Uiso 1 1 d . . .
H3A H 0.2425 0.6826 0.6391 0.071 Uiso 1 1 calc R . .
H3B H 0.1941 0.3977 0.6513 0.071 Uiso 1 1 calc R . .
C8 C 0.488(3) 0.358(4) 0.784(3) 0.0593(17) Uiso 1 1 d . . .
H8 H 0.4840 0.2240 0.8070 0.071 Uiso 1 1 calc R . .
C6 C 0.613(3) 0.764(5) 0.770(3) 0.0593(17) Uiso 1 1 d . . .
H6 H 0.6825 0.9066 0.7836 0.071 Uiso 1 1 calc R . .
C5 C 0.518(3) 0.750(4) 0.715(3) 0.0593(17) Uiso 1 1 d . . .
H5 H 0.5354 0.8778 0.6913 0.071 Uiso 1 1 calc R . .

loop_
_atom_site_aniso_label
_atom_site_aniso_U_11
_atom_site_aniso_U_22
_atom_site_aniso_U_33
_atom_site_aniso_U_23
_atom_site_aniso_U_13
_atom_site_aniso_U_12
Zn1 0.0714(16) 0.0408(12) 0.062(11) 0.000 0.007(3) 0.000

loop_
_atom_type_symbol
_atom_type_description
_atom_type_scat_dispersion_real
_atom_type_scat_dispersion_imag
_atom_type_scat_source
C C 0.0015 0.0009 'International Tables Vol C Tables 4.2.6.8 and 6.1.1.4'
H H 0.0000 0.0000 'International Tables Vol C Tables 4.2.6.8 and 6.1.1.4'
N N 0.0030 0.0019 'International Tables Vol C Tables 4.2.6.8 and 6.1.1.4'
O O 0.0056 0.0036 'International Tables Vol C Tables 4.2.6.8 and 6.1.1.4'
Zn Zn 0.3242 0.9375 'International Tables Vol C Tables 4.2.6.8 and 6.1.1.4'

loop_
_geom_angle_atom_site_label_1
_geom_angle_atom_site_label_2
_geom_angle_atom_site_label_3
_geom_angle
_geom_angle_site_symmetry_1
_geom_angle_site_symmetry_3
O1 Zn1 O1 94.5(13) 2_556 .
O1 Zn1 O2 151.5(9) . 2_556
O1 Zn1 O2 57.3(9) . .
O1 Zn1 O2 57.3(9) 2_556 2_556
O1 Zn1 O2 151.5(9) 2_556 .
O1 Zn1 N2 111.2(19) 2_556 2_646
O1 Zn1 N2 119.9(10) . 2_646
O1 Zn1 N2 119.9(10) 2_556 1_445
O1 Zn1 N2 111.2(19) . 1_445
O2 Zn1 O2 151.2(9) . 2_556
N2 Zn1 O2 72.9(10) 1_445 .
N2 Zn1 O2 88.8(14) 2_646 .
N2 Zn1 O2 88.8(14) 1_445 2_556
N2 Zn1 O2 72.9(10) 2_646 2_556
N2 Zn1 N2 101(2) 2_646 1_445
C2 O1 Zn1 103.5(15) . .
C2 O2 Zn1 87(3) . .
C7 O4 H4 109.5 . .
Zn1 N2 H2A 108.8 1_665 .
Zn1 N2 H2B 108.8 1_665 .
H2A N2 H2B 107.7 . .
C11 N2 Zn1 114(4) . 1_665
C11 N2 H2A 108.8 . .
C11 N2 H2B 108.8 . .
C10 N1 H1 118.1 . .
C10 N1 C1 124(2) . .
C1 N1 H1 118.1 . .
O2 C2 O1 107(6) . .
O2 C2 C1 132(4) . .
C1 C2 O1 118(2) . .
O3 C10 N1 128(3) . .
O3 C10 C11 117(3) . .
N1 C10 C11 113(3) . .
C9 C4 C3 120(3) . .
C5 C4 C9 117(5) . .
C5 C4 C3 123(5) . .
N2 C11 C10 110(4) . .
N2 C11 H11A 109.7 . .
N2 C11 H11B 109.7 . .
C10 C11 H11A 109.7 . .
C10 C11 H11B 109.7 . .
H11A C11 H11B 108.2 . .
N1 C1 H1A 109.2 . .
N1 C1 C3 109(2) . .
C2 C1 N1 115(6) . .
C2 C1 H1A 109.2 . .
C2 C1 C3 105(3) . .
C3 C1 H1A 109.2 . .
C8 C7 O4 113(5) . .
C6 C7 O4 117(5) . .
C6 C7 C8 129(7) . .
C4 C9 H9 118.1 . .
C8 C9 C4 124(3) . .
C8 C9 H9 118.1 . .
C4 C3 C1 112(3) . .
C4 C3 H3A 109.3 . .
C4 C3 H3B 109.3 . .
C1 C3 H3A 109.3 . .
C1 C3 H3B 109.3 . .
H3A C3 H3B 108.0 . .
C7 C8 H8 121.5 . .
C9 C8 C7 117(5) . .
C9 C8 H8 121.5 . .
C7 C6 H6 122.7 . .
C7 C6 C5 115(4) . .
C5 C6 H6 122.7 . .
C4 C5 C6 118(5) . .
C4 C5 H5 120.9 . .
C6 C5 H5 120.9 . .

loop_
_geom_bond_atom_site_label_1
_geom_bond_atom_site_label_2
_geom_bond_distance
_geom_bond_site_symmetry_2
Zn1 O1 1.98(2) 2_556
Zn1 O1 1.98(2) .
Zn1 O2 2.44(3) 2_556
Zn1 O2 2.44(3) .
Zn1 N2 2.04(4) 2_646
Zn1 N2 2.04(4) 1_445
O1 C2 1.41(7) .
O2 C2 1.28(4) .
O3 C10 1.23(3) .
O4 H4 0.8200 .
O4 C7 1.59(9) .
N2 Zn1 2.04(4) 1_665
N2 H2A 0.8900 .
N2 H2B 0.8900 .
N2 C11 1.46(2) .
N1 H1 0.8600 .
N1 C10 1.27(3) .
N1 C1 1.48(4) .
C2 C1 1.39(8) .
C10 C11 1.53(7) .
C4 C9 1.40(8) .
C4 C3 1.41(9) .
C4 C5 1.38(3) .
C11 H11A 0.9700 .
C11 H11B 0.9700 .
C1 H1A 0.9800 .
C1 C3 1.56(8) .
C7 C8 1.34(4) .
C7 C6 1.26(8) .
C9 H9 0.9300 .
C9 C8 1.29(9) .
C3 H3A 0.9700 .
C3 H3B 0.9700 .
C8 H8 0.9300 .
C6 H6 0.9300 .
C6 C5 1.49(12) .
C5 H5 0.9300 .
